data_7006430
loop_
_publ_author_name
'G\'omez-Alcantara, M Mar'
'Aranda, Miguel A. G.'
'Olivera-Pastor, Pascual'
'Beran, Premysl'
'Garc\'ia-Mu\~noz, Jos\'e L'
'Cabeza, Aurelio'

_publ_section_title
;
 Layered and pillared metal carboxyethylphosphonate hybrid compounds.
;
_journal_issue 4
_journal_name_full 'Dalton transactions (Cambridge, England : 2003)'
_journal_page_first 577
_journal_page_last 585
_journal_paper_doi 10.1039/b510482c
_journal_year 2006
_chemical_formula_sum 'C6 Al3 O15 P2'
_chemical_formula_weight 454.94
_chemical_name_systematic ' ?'
_space_group_IT_number 13
_symmetry_cell_setting monoclinic
_symmetry_space_group_name_Hall '-P 2yc'
_symmetry_space_group_name_H-M 'P 1 2/c 1'
_audit_creation_date 2005-07-12T17:45
_audit_creation_method 'from EXP file using GSAS2CIF'
_audit_update_record ' 2005-07-12T17:45 Initial CIF as created by GSAS2CIF'
_cell_angle_alpha 90.0
_cell_angle_beta 109.8186(13)
_cell_angle_gamma 90.0
_cell_formula_units_Z 2
_cell_length_a 10.54073(22)
_cell_length_b 7.89512(16)
_cell_length_c 10.32709(22)
_cell_volume 808.52(3)
_computing_structure_refinement GSAS
_diffrn_radiation_polarisn_ratio 1.0
_diffrn_radiation_probe x-ray
_diffrn_radiation_wavelength 0.429697
_exptl_absorpt_correction_T_max 1.00000
_exptl_absorpt_correction_T_min 1.00000
_exptl_absorpt_process_details
; GSAS Absorption/surface roughness correction: function number 1
Linear absorption correction
Term = 0.0000
Correction is not refined.
;
_pd_block_id
;
2005-07-12T17:45|ALACEF15_SIN|mez-Alcantara_et_al.|
Synchrotron_line_ID-31_Grenobl
;
_pd_calc_method 'Rietveld Refinement'
_pd_instr_location ' ?'
_pd_meas_2theta_range_inc 0.003
_pd_meas_2theta_range_max 38.022
_pd_meas_2theta_range_min 1.002
_pd_phase_name Alacef15_SIN
_pd_proc_2theta_range_inc 0.003
_pd_proc_2theta_range_max 38.01782
_pd_proc_2theta_range_min 0.997817
_pd_proc_info_datetime 2005-07-12T17:45:20
_pd_proc_info_excluded_regions ' ?'
_pd_proc_ls_background_function
; GSAS Background function number 7 with 1 terms.
Linear interpolation
1: -7.78418
;
_pd_proc_ls_peak_cutoff 0.00500
_pd_proc_ls_pref_orient_corr
; March-Dollase
AXIS 1 Ratio= 0.99261 h= 0.000 k= 0.000 l= 1.000
Prefered orientation correction range: Min= 0.98893, Max= 1.02250
;
_pd_proc_ls_profile_function
;
CW Profile function number 3 with 19 terms
Pseudovoigt profile coefficients as parameterized in
P. Thompson, D.E. Cox & J.B. Hastings (1987). J. Appl. Cryst.,20,79-83.
Asymmetry correction of L.W. Finger, D.E. Cox & A. P. Jephcoat (1994).
J. Appl. Cryst.,27,892-900.
Peak tails are ignored where the intensity is below 0.0050 times the peak
Aniso. broadening axis 1.0 1.0 1.0
;
_pd_proc_ls_prof_R_factor 0.0549
_pd_proc_ls_prof_wR_expected 0.0739
_pd_proc_ls_prof_wR_factor 0.0702
_pd_spec_mounting ' ?'
_refine_ls_goodness_of_fit_all 0.96
_refine_ls_matrix_type full
_refine_ls_number_parameters 55
_refine_ls_number_restraints 19
_refine_ls_R_Fsqd_factor 0.07413
_refine_ls_shift/su_max 0.12
_refine_ls_shift/su_mean 0.01
_reflns_d_resolution_high 1.074
_reflns_d_resolution_low 6.177
_reflns_limit_h_max 9
_reflns_limit_h_min 0
_reflns_limit_k_max 7
_reflns_limit_k_min 0
_reflns_limit_l_max 9
_reflns_limit_l_min -9
_reflns_number_total 690
_cod_data_source_file b510482c.txt
_cod_data_source_block ALACEF15_SIN_publ
_cod_depositor_comments
;
The following automatic conversions were performed:
'_geom_angle_publ_flag' value 'N' changed to 'n' according to
'/home/saulius/struct/CIF-dictionaries/cif_core.dic' dictionary named
'cif_core.dic' version 2.4.1 from 2010-06-29 (48
times).

'_geom_bond_publ_flag' value 'N' changed to 'n' according to
'/home/saulius/struct/CIF-dictionaries/cif_core.dic' dictionary named
'cif_core.dic' version 2.4.1 from 2010-06-29 (52 times).

Automatic conversion script
Id: cif_fix_enum 1527 2010-12-29 10:47:43Z saulius 
;
_cod_original_cell_volume 808.52(4)
_cod_original_sg_symbol_H-M 'p 2/C'
_cod_database_code 7006430
_gsas_exptl_extinct_corr_t_min 1.00000
_gsas_exptl_extinct_corr_t_max 1.00000

loop_
_symmetry_equiv_pos_site_id
_symmetry_equiv_pos_as_xyz
1 +x,+y,+z
2 -x,+y,-z+1/2
-1 -x,-y,-z
-2 +x,-y,+z+1/2

loop_
_atom_site_type_symbol
_atom_site_label
_atom_site_fract_x
_atom_site_fract_y
_atom_site_fract_z
_atom_site_occupancy
_atom_site_thermal_displace_type
_atom_site_U_iso_or_equiv
_atom_site_symmetry_multiplicity
Al Al1 0.3194(5) 0.4298(6) 0.7093(5) 1.0 Uiso 0.0183(14) 4
Al Al2 0.0 0.5 0.0 1.0 Uiso 0.0142(21) 2
P p 0.2463(4) 0.3085(4) 0.96519(30) 1.0 Uiso 0.0166(13) 4
O O1 0.1062(4) 0.3904(7) 0.9128(5) 1.0 Uiso 0.0055(8) 4
O O2 0.3026(6) 0.2847(7) 0.8460(5) 1.0 Uiso 0.0055(8) 4
O O3 0.3467(5) 0.5831(6) 0.5809(5) 1.0 Uiso 0.0055(8) 4
O OC1 0.2636(6) 0.2510(8) 0.5688(6) 1.0 Uiso 0.0055(8) 4
O OC2 -0.0524(5) 0.2742(7) 1.0492(7) 1.0 Uiso 0.0055(8) 4
O OH1 0.1376(8) 0.5032(8) 0.6667(7) 1.0 Uiso 0.0055(8) 4
O OW1 0.3892(7) 0.6237(8) 0.8486(7) 1.0 Uiso 0.0055(8) 4
O OH2 0.5 0.3526(12) 0.75 1.0 Uiso 0.0055(8) 2
C C1 0.2357(8) 0.1026(5) 0.0378(5) 1.0 Uiso 0.0097(27) 4
C C2 0.1590(9) 0.0173(6) 0.4277(6) 1.0 Uiso 0.0097(27) 4
C C3 0.1581(6) 0.1913(6) 0.4868(9) 1.0 Uiso 0.0097(27) 4

loop_
_atom_type_symbol
_atom_type_number_in_cell
_atom_type_scat_dispersion_real
_atom_type_scat_dispersion_imag
_atom_type_scat_Cromer_Mann_a1
_atom_type_scat_Cromer_Mann_a2
_atom_type_scat_Cromer_Mann_a3
_atom_type_scat_Cromer_Mann_a4
_atom_type_scat_Cromer_Mann_b1
_atom_type_scat_Cromer_Mann_b2
_atom_type_scat_Cromer_Mann_b3
_atom_type_scat_Cromer_Mann_b4
_atom_type_scat_Cromer_Mann_c
_atom_type_scat_source
P 4.0 0.026 0.034 6.43450 1.90670 4.17910 27.1570 1.78000 0.52600 1.49080 68.1645 1.11490 International_Tables_Vol_C
Al 6.0 0.014 0.018 6.42020 3.03870 1.90020 0.74260 1.59360 31.5472 1.96460 85.0886 1.11510 International_Tables_Vol_C
O 30.0 -0.001 0.002 3.04850 13.2771 2.28680 5.70110 1.54630 0.32390 0.86700 32.9089 0.25080 International_Tables_Vol_C
C 12.0 -0.001 0.001 2.31000 20.8439 1.02000 10.2075 1.58860 0.56870 0.86500 51.6512 0.21560 International_Tables_Vol_C

loop_
_geom_angle_atom_site_label_1
_geom_angle_atom_site_label_2
_geom_angle_atom_site_label_3
_geom_angle
_geom_angle_site_symmetry_1
_geom_angle_site_symmetry_2
_geom_angle_site_symmetry_3
_geom_angle_publ_flag
O2 Al1 O3 176.0(4) 1_555 . 1_555 n
O2 Al1 OC1 92.07(34) 1_555 . 1_555 n
O2 Al1 OH1 90.89(32) 1_555 . 1_555 n
O2 Al1 OW1 91.79(31) 1_555 . 1_555 n
O2 Al1 OH2 88.89(33) 1_555 . 1_555 n
O3 Al1 OC1 91.19(33) 1_555 . 1_555 n
O3 Al1 OH1 91.38(33) 1_555 . 1_555 n
O3 Al1 OW1 84.84(32) 1_555 . 1_555 n
O3 Al1 OH2 88.91(30) 1_555 . 1_555 n
OC1 Al1 OH1 91.25(32) 1_555 . 1_555 n
OC1 Al1 OW1 175.1(4) 1_555 . 1_555 n
OC1 Al1 OH2 87.69(34) 1_555 . 1_555 n
OH1 Al1 OW1 91.6(4) 1_555 . 1_555 n
OH1 Al1 OH2 178.9(5) 1_555 . 1_555 n
OW1 Al1 OH2 89.4(4) 1_555 . 1_555 n
O1 Al2 O1 180.0 1_554 . -1_566 n
O1 Al2 OC2 88.36(27) 1_554 . 1_554 n
O1 Al2 OC2 91.64(27) 1_554 . -1_566 n
O1 Al2 OH1 88.06(25) 1_554 . 2_555 n
O1 Al2 OH1 91.94(25) 1_554 . -2_565 n
O1 Al2 OC2 91.64(27) -1_566 . 1_554 n
O1 Al2 OC2 88.36(27) -1_566 . -1_566 n
O1 Al2 OH1 91.94(25) -1_566 . 2_555 n
O1 Al2 OH1 88.06(25) -1_566 . -2_565 n
OC2 Al2 OC2 180.0 1_554 . -1_566 n
OC2 Al2 OH1 93.00(24) 1_554 . 2_555 n
OC2 Al2 OH1 87.00(24) 1_554 . -2_565 n
OC2 Al2 OH1 87.00(24) -1_566 . 2_555 n
OC2 Al2 OH1 93.00(24) -1_566 . -2_565 n
OH1 Al2 OH1 180.0 2_555 . -2_565 n
O1 p O2 110.70(28) 1_555 . 1_555 n
O1 p O3 111.23(26) 1_555 . -2_566 n
O1 p C1 109.71(25) 1_555 . 1_556 n
O2 p O3 109.48(28) 1_555 . -2_566 n
O2 p C1 108.34(24) 1_555 . 1_556 n
O3 p C1 107.28(26) -2_566 . 1_556 n
Al2 O1 p 133.43(34) 1_556 . 1_555 n
Al1 O2 p 133.2(4) 1_555 . 1_555 n
Al1 O3 p 131.7(4) 1_555 . -2_565 n
Al1 OC1 C3 138.8(5) 1_555 . 1_555 n
Al2 OC2 C3 134.4(4) 1_556 . 2_556 n
Al1 OH1 Al2 128.7(4) 1_555 . 2_555 n
Al1 OH2 Al1 142.7(7) 1_555 . 2_656 n
p C1 C2 110.39(29) 1_554 . -2_555 n
C1 C2 C3 110.3(4) -2_556 . 1_555 n
OC1 C3 OC2 120.8(4) 1_555 . 2_556 n
OC1 C3 C2 119.8(4) 1_555 . 1_555 n
OC2 C3 C2 119.4(4) 2_556 . 1_555 n

loop_
_geom_bond_atom_site_label_1
_geom_bond_atom_site_label_2
_geom_bond_distance
_geom_bond_site_symmetry_1
_geom_bond_site_symmetry_2
_geom_bond_publ_flag
Al1 Al2 3.373(5) . 2_555 n
Al1 p 3.142(5) . 1_555 n
Al1 p 3.146(5) . -2_564 n
Al1 O2 1.872(6) . 1_555 n
Al1 O3 1.888(6) . 1_555 n
Al1 OC1 1.966(6) . 1_555 n
Al1 OH1 1.905(7) . 1_555 n
Al1 OW1 2.058(7) . 1_555 n
Al1 OH2 1.905(6) . 1_555 n
Al2 Al1 3.373(5) . 2_555 n
Al2 Al1 3.373(5) . -2_564 n
Al2 p 3.129(4) . 1_554 n
Al2 p 3.129(4) . -1_566 n
Al2 O1 1.870(5) . 1_554 n
Al2 O1 1.870(5) . -1_566 n
Al2 OC2 1.983(5) . 1_554 n
Al2 OC2 1.983(5) . -1_566 n
Al2 OH1 1.837(7) . 2_555 n
Al2 OH1 1.837(7) . -2_564 n
p Al1 3.142(5) . 1_555 n
p Al1 3.146(5) . -2_565 n
p Al2 3.129(4) . 1_556 n
p O1 1.5335(33) . 1_555 n
p O2 1.5485(32) . 1_555 n
p O3 1.5567(32) . -2_565 n
p C1 1.8102(31) . 1_556 n
p C2 2.7157(35) . -2_555 n
O1 Al2 1.870(5) . 1_556 n
O1 p 1.5335(33) . 1_555 n
O2 Al1 1.872(6) . 1_555 n
O2 p 1.5485(32) . 1_555 n
O3 Al1 1.888(6) . 1_555 n
O3 p 1.5567(32) . -2_564 n
OC1 Al1 1.966(6) . 1_555 n
OC1 OC2 2.153(4) . 2_556 n
OC1 C3 1.240(4) . 1_555 n
OC2 Al2 1.983(5) . 1_556 n
OC2 OC1 2.153(4) . 2_556 n
OC2 C3 1.2361(34) . 2_556 n
OH1 Al1 1.905(7) . 1_555 n
OH1 Al2 1.837(7) . 2_555 n
OW1 Al1 2.058(7) . 1_555 n
OH2 Al1 1.905(6) . 1_555 n
OH2 Al1 1.905(6) . 2_656 n
C1 p 1.8102(31) . 1_554 n
C1 C2 1.490(4) . -2_554 n
C2 p 2.7157(35) . -2_554 n
C2 C1 1.490(4) . -2_555 n
C2 C3 1.5044(35) . 1_555 n
C3 OC1 1.240(4) . 1_555 n
C3 OC2 1.2361(34) . 2_556 n
C3 C2 1.5044(35) . 1_555 n
